data_7215083
loop_
_publ_author_name
'Fischer, Niko'
'Fischer, Dennis'
'Klap\"otke, Thomas M.'
'Piercey, Davin G.'
'Stierstorfer, J\"org'

_publ_section_title
;
 Pushing the limits of energetic materials -- the synthesis and
 characterization of dihydroxylammonium
 5,5&#x2032;-bistetrazole-1,1&#x2032;-diolate
;
_journal_issue 38
_journal_name_full 'Journal of Materials Chemistry'
_journal_page_first 20418
_journal_paper_doi 10.1039/c2jm33646d
_journal_volume 22
_journal_year 2012
_chemical_formula_sum 'C2 H8 N10 O4'
_chemical_formula_weight 236.18
_chemical_name_common 'TKX50, Thomas Klapoetke 50 Year Explosive'
_chemical_name_systematic 'Bishydroxylammonium 5,5-1N-oxidotetrazolate'
_space_group_IT_number 14
_symmetry_cell_setting monoclinic
_symmetry_Int_Tables_number 14
_symmetry_space_group_name_Hall '-P 2ybc'
_symmetry_space_group_name_H-M 'P 1 21/c 1'
_atom_sites_solution_hydrogens geom
_atom_sites_solution_primary direct
_atom_sites_solution_secondary difmap
_audit_creation_date
;
'Fri Feb 04 13:32:21 2011'
;
_audit_creation_method SHELXL-97
_audit_update_record 31.05.2011
_cell_angle_alpha 90.00
_cell_angle_beta 95.256(9)
_cell_angle_gamma 90.00
_cell_formula_units_Z 2
_cell_length_a 5.4260(5)
_cell_length_b 11.6597(12)
_cell_length_c 6.5013(7)
_cell_measurement_reflns_used 1010
_cell_measurement_temperature 173(2)
_cell_measurement_theta_max 33.5758
_cell_measurement_theta_min 4.6714
_cell_volume 409.58(7)
_computing_cell_refinement
;
CrysAlis RED, Oxford Diffraction Ltd.,
Version 1.171.27p5 beta (release 01-04-2005 CrysAlis171 .NET)
(compiled Apr 1 2005,17:53:34)
;
_computing_data_collection
;
CrysAlis CCD, Oxford Diffraction Ltd.,
Version 1.171.27p5 beta (release 01-04-2005 CrysAlis171 .NET)
(compiled Apr 1 2005,17:53:34)
;
_computing_data_reduction
;
CrysAlis RED, Oxford Diffraction Ltd.,
Version 1.171.27p5 beta (release 01-04-2005 CrysAlis171 .NET)
(compiled Apr 1 2005,17:53:34)
;
_computing_molecular_graphics
;
;
_computing_publication_material 'PLATON (A. L. Spek, Acta Crystallogr, Sect. A, 1990, 46, C34, 1995 version).'
_computing_structure_refinement 'SHELXL-97 (Sheldrick, 1997)'
_computing_structure_solution SIR-92
_diffrn_ambient_temperature 173
_diffrn_detector_area_resol_mean 15.9809
_diffrn_measured_fraction_theta_full 0.996
_diffrn_measured_fraction_theta_max 0.996
_diffrn_measurement_device 'CCD camera on \k-goniostat'
_diffrn_measurement_device_type KappaCCD
_diffrn_measurement_method omega-scan
_diffrn_orient_matrix_UB_11 0.0852335229
_diffrn_orient_matrix_UB_12 -0.0453875875
_diffrn_orient_matrix_UB_13 0.0236661505
_diffrn_orient_matrix_UB_21 -0.0877202534
_diffrn_orient_matrix_UB_22 -0.0276081755
_diffrn_orient_matrix_UB_23 0.0577245972
_diffrn_orient_matrix_UB_31 -0.0484751169
_diffrn_orient_matrix_UB_32 -0.0296744428
_diffrn_orient_matrix_UB_33 -0.0901024448
_diffrn_radiation_collimation 0.5
_diffrn_radiation_monochromator graphite
_diffrn_radiation_source 'fine-focus sealed tube'
_diffrn_radiation_type 'Mo K\a'
_diffrn_radiation_wavelength 0.71073
_diffrn_reflns_av_R_equivalents 0.0242
_diffrn_reflns_av_sigmaI/netI 0.0393
_diffrn_reflns_limit_h_max 6
_diffrn_reflns_limit_h_min -5
_diffrn_reflns_limit_k_max 14
_diffrn_reflns_limit_k_min -9
_diffrn_reflns_limit_l_max 7
_diffrn_reflns_limit_l_min -8
_diffrn_reflns_number 2267
_diffrn_reflns_theta_full 27.10
_diffrn_reflns_theta_max 27.10
_diffrn_reflns_theta_min 4.71
_diffrn_source_current 40
_diffrn_source_type 'Spellman generator'
_diffrn_source_voltage 50
_exptl_absorpt_coefficient_mu 0.173
_exptl_absorpt_correction_T_max 0.99999
_exptl_absorpt_correction_T_min 0.96476
_exptl_absorpt_correction_type multi-scan
_exptl_absorpt_process_details
;SCALE3 ABSPACK - An Oxford Diffraction program (1.0.4,gui:1.0.3)
(C) 2005 Oxford Diffraction Ltd.
;
_exptl_crystal_colour colorless
_exptl_crystal_density_diffrn 1.915
_exptl_crystal_density_method 'not measured'
_exptl_crystal_description block
_exptl_crystal_F_000 244
_exptl_crystal_size_max 0.27
_exptl_crystal_size_mid 0.21
_exptl_crystal_size_min 0.17
_refine_diff_density_max 0.230
_refine_diff_density_min -0.186
_refine_diff_density_rms 0.050
_refine_ls_extinction_method none
_refine_ls_goodness_of_fit_ref 0.969
_refine_ls_hydrogen_treatment refall
_refine_ls_matrix_type full
_refine_ls_number_parameters 89
_refine_ls_number_reflns 901
_refine_ls_number_restraints 0
_refine_ls_restrained_S_all 0.969
_refine_ls_R_factor_all 0.0471
_refine_ls_R_factor_gt 0.0334
_refine_ls_shift/su_max 0.000
_refine_ls_shift/su_mean 0.000
_refine_ls_structure_factor_coef Fsqd
_refine_ls_weighting_details 'calc w=1/[\s^2^(Fo^2^)+(0.1000P)^2^+0.0000P] where P=(Fo^2^+2Fc^2^)/3'
_refine_ls_weighting_scheme calc
_refine_ls_wR_factor_gt 0.0825
_refine_ls_wR_factor_ref 0.0856
_reflns_number_gt 681
_reflns_number_total 901
_reflns_threshold_expression >2sigma(I)
_cod_data_source_file c2jm33646d.txt
_cod_data_source_block gx072
_cod_database_code 7215083

loop_
_symmetry_equiv_pos_as_xyz
'x, y, z'
'-x, y+1/2, -z+1/2'
'-x, -y, -z'
'x, -y-1/2, z-1/2'

loop_
_atom_site_label
_atom_site_type_symbol
_atom_site_fract_x
_atom_site_fract_y
_atom_site_fract_z
_atom_site_U_iso_or_equiv
_atom_site_adp_type
_atom_site_occupancy
_atom_site_symmetry_multiplicity
_atom_site_calc_flag
O2 O 1.1089(2) 0.28881(10) 1.10799(17) 0.0216(3) Uani 1 1 d
O1 O 0.7317(2) 0.08647(10) 0.68294(17) 0.0216(3) Uani 1 1 d
N5 N 1.2641(3) 0.35222(13) 0.9882(2) 0.0155(3) Uani 1 1 d
N1 N 0.7378(2) 0.08596(11) 0.8859(2) 0.0155(3) Uani 1 1 d
N4 N 0.8289(3) 0.05686(12) 1.2133(2) 0.0182(3) Uani 1 1 d
N2 N 0.5669(2) 0.14111(12) 0.9857(2) 0.0189(3) Uani 1 1 d
N3 N 0.6243(3) 0.12291(12) 1.1824(2) 0.0209(3) Uani 1 1 d
C1 C 0.8961(3) 0.03419(12) 1.0256(2) 0.0141(4) Uani 1 1 d
H5A H 1.198(4) 0.417(2) 0.940(3) 0.029(5) Uiso 1 1 d
H5B H 1.306(4) 0.310(2) 0.886(3) 0.035(6) Uiso 1 1 d
H5C H 1.408(4) 0.3664(18) 1.067(3) 0.036(6) Uiso 1 1 d
H2 H 0.986(5) 0.338(2) 1.130(3) 0.058(8) Uiso 1 1 d

loop_
_atom_site_aniso_label
_atom_site_aniso_U_11
_atom_site_aniso_U_22
_atom_site_aniso_U_33
_atom_site_aniso_U_23
_atom_site_aniso_U_13
_atom_site_aniso_U_12
O2 0.0196(7) 0.0213(7) 0.0256(7) 0.0052(5) 0.0111(5) -0.0001(5)
O1 0.0228(7) 0.0272(7) 0.0149(6) 0.0012(5) 0.0017(4) 0.0018(5)
N5 0.0159(8) 0.0154(8) 0.0156(8) 0.0015(6) 0.0037(6) 0.0006(6)
N1 0.0147(7) 0.0152(7) 0.0166(7) -0.0001(5) 0.0013(5) -0.0008(5)
N4 0.0164(7) 0.0170(7) 0.0217(8) -0.0019(5) 0.0041(5) -0.0001(6)
N2 0.0151(8) 0.0173(7) 0.0249(8) -0.0011(6) 0.0055(6) 0.0005(6)
N3 0.0202(8) 0.0194(7) 0.0236(8) -0.0012(6) 0.0052(5) 0.0014(6)
C1 0.0136(8) 0.0141(8) 0.0143(8) -0.0007(6) 0.0001(6) -0.0030(6)

loop_
_atom_type_symbol
_atom_type_description
_atom_type_scat_dispersion_real
_atom_type_scat_dispersion_imag
_atom_type_scat_source
C C 0.0033 0.0016 'International Tables Vol C Tables 4.2.6.8 and 6.1.1.4'
H H 0.0000 0.0000 'International Tables Vol C Tables 4.2.6.8 and 6.1.1.4'
N N 0.0061 0.0033 'International Tables Vol C Tables 4.2.6.8 and 6.1.1.4'
O O 0.0106 0.0060 'International Tables Vol C Tables 4.2.6.8 and 6.1.1.4'

loop_
_geom_angle_atom_site_label_1
_geom_angle_atom_site_label_2
_geom_angle_atom_site_label_3
_geom_angle
_geom_angle_site_symmetry_3
N5 O2 H2 104.1(15) .
O2 N5 H5A 113.5(13) .
O2 N5 H5B 109.8(14) .
H5A N5 H5B 109.5(19) .
O2 N5 H5C 108.1(13) .
H5A N5 H5C 110.4(18) .
H5B N5 H5C 105.2(19) .
O1 N1 C1 129.70(13) .
O1 N1 N2 121.80(13) .
C1 N1 N2 108.50(13) .
C1 N4 N3 105.49(12) .
N3 N2 N1 106.40(13) .
N2 N3 N4 110.94(13) .
N4 C1 N1 108.67(14) .
N4 C1 C1 127.28(17) 3_757
N1 C1 C1 124.05(18) 3_757

loop_
_geom_bond_atom_site_label_1
_geom_bond_atom_site_label_2
_geom_bond_distance
_geom_bond_site_symmetry_2
O2 N5 1.4081(17) .
O2 H2 0.90(3) .
O1 N1 1.3166(16) .
N5 H5A 0.88(2) .
N5 H5B 0.87(2) .
N5 H5C 0.91(2) .
N1 C1 1.3360(19) .
N1 N2 1.3430(19) .
N4 C1 1.332(2) .
N4 N3 1.3509(19) .
N2 N3 1.306(2) .
C1 C1 1.444(3) 3_757

loop_
_geom_hbond_atom_site_label_D
_geom_hbond_atom_site_label_H
_geom_hbond_atom_site_label_A
_geom_hbond_distance_DH
_geom_hbond_distance_HA
_geom_hbond_distance_DA
_geom_hbond_angle_DHA
_geom_hbond_site_symmetry_A
N5 H5A O1 0.88(2) 2.18(2) 2.9499(19) 145.7(17) 2_756
N5 H5A N4 0.88(2) 2.39(2) 3.020(2) 128.4(16) 4_565
N5 H5B O2 0.87(2) 2.32(2) 3.023(2) 137.8(19) 4_565
N5 H5B N3 0.87(2) 2.40(2) 2.927(2) 119.3(18) 4_665
N5 H5B N2 0.87(2) 2.48(2) 2.960(2) 115.2(16) 1_655
N5 H5C O1 0.91(2) 1.93(2) 2.8219(19) 167.9(19) 4_666
N5 H5C N1 0.91(2) 2.67(2) 3.549(2) 162.7(17) 4_666
O2 H2 O1 0.90(3) 1.70(3) 2.5933(17) 172(2) 4_566
O2 H2 N1 0.90(3) 2.41(2) 3.1810(18) 144.5(19) 4_566

loop_
_geom_torsion_atom_site_label_1
_geom_torsion_atom_site_label_2
_geom_torsion_atom_site_label_3
_geom_torsion_atom_site_label_4
_geom_torsion
_geom_torsion_site_symmetry_4
O1 N1 N2 N3 179.43(13) .
C1 N1 N2 N3 0.41(16) .
N1 N2 N3 N4 -0.08(17) .
C1 N4 N3 N2 -0.27(17) .
N3 N4 C1 N1 0.53(16) .
N3 N4 C1 C1 -179.57(19) 3_757
O1 N1 C1 N4 -179.51(14) .
N2 N1 C1 N4 -0.59(16) .
O1 N1 C1 C1 0.6(3) 3_757
N2 N1 C1 C1 179.50(18) 3_757
